data_4308988
loop_
_publ_author_name
'P\'eter Nagy'
'Andreas Fischer'
'Julius Glaser'
'Andrey Ilyukhin'
'Mikhail Maliarik'
'Imre T\'oth'

_publ_contact_author_address
;
IFM-Department of Chemistry
Link\"oping University
581 83 Link\"oping
Sweden
;
_publ_contact_author_email ' misha@ifm.liu.se'
_publ_contact_author_name 'Mikhail Maliarik'
_publ_section_title
;
Solubility, Complex Formation, and Redox Reactions in the
Tl2O3-HCN/CN--H2O System. Crystal Structures of the Cyano Compounds
Tl(CN)3.H2O, Na[Tl(CN)4].3H2O, K[Tl(CN)4], and TlI[TlIII(CN)4] and of
TlI2C2O4
;
_journal_name_full 'Inorganic Chemistry'
_journal_page_first 2347
_journal_page_last 2357
_journal_paper_doi 10.1021/ic0485918
_journal_volume 44
_journal_year 2005
_chemical_formula_sum 'C4 K N4 Tl'
_chemical_formula_weight 347.55
_chemical_name_systematic
; 
 ? 
;
_space_group_IT_number 88
_symmetry_cell_setting tetragonal
_symmetry_space_group_name_Hall '-I 4ad'
_symmetry_space_group_name_H-M 'I 41/a :2'
_atom_sites_solution_primary direct
_audit_creation_method SHELXL-97
_cell_angle_alpha 90.00
_cell_angle_beta 90.00
_cell_angle_gamma 90.00
_cell_formula_units_Z 4
_cell_length_a 7.5470(9)
_cell_length_b 7.5470(9)
_cell_length_c 14.987(2)
_cell_measurement_reflns_used 24
_cell_measurement_temperature 295(2)
_cell_measurement_theta_max 14
_cell_measurement_theta_min 12
_cell_volume 853.62(18)
_computing_structure_refinement 'SHELXL-97 (Sheldrick, 1997)'
_computing_structure_solution 'SHELXS-97 (Sheldrick, 1990)'
_diffrn_ambient_temperature 295(2)
_diffrn_measured_fraction_theta_full 0.721
_diffrn_measured_fraction_theta_max 0.721
_diffrn_radiation_monochromator graphite
_diffrn_radiation_source 'fine-focus sealed tube'
_diffrn_radiation_type MoK\a
_diffrn_radiation_wavelength 0.71073
_diffrn_reflns_av_R_equivalents 0.0000
_diffrn_reflns_av_sigmaI/netI 0.1491
_diffrn_reflns_limit_h_max 10
_diffrn_reflns_limit_h_min -9
_diffrn_reflns_limit_k_max 14
_diffrn_reflns_limit_k_min 0
_diffrn_reflns_limit_l_max 28
_diffrn_reflns_limit_l_min 0
_diffrn_reflns_number 1121
_diffrn_reflns_theta_full 42.58
_diffrn_reflns_theta_max 42.58
_diffrn_reflns_theta_min 3.02
_exptl_absorpt_coefficient_mu 19.341
_exptl_absorpt_correction_T_max 0.3068
_exptl_absorpt_correction_T_min 0.2049
_exptl_crystal_colour colourless
_exptl_crystal_density_diffrn 2.704
_exptl_crystal_density_method 'not measured'
_exptl_crystal_description block
_exptl_crystal_F_000 608
_exptl_crystal_size_max 0.12
_exptl_crystal_size_mid 0.08
_exptl_crystal_size_min 0.08
_refine_diff_density_max 2.621
_refine_diff_density_min -4.497
_refine_diff_density_rms 0.324
_refine_ls_extinction_coef 0.0012(5)
_refine_ls_extinction_expression Fc^*^=kFc[1+0.001xFc^2^\l^3^/sin(2\q)]^-1/4^
_refine_ls_extinction_method SHELXL
_refine_ls_goodness_of_fit_ref 0.948
_refine_ls_hydrogen_treatment noref
_refine_ls_matrix_type full
_refine_ls_number_parameters 24
_refine_ls_number_reflns 1121
_refine_ls_number_restraints 0
_refine_ls_restrained_S_all 0.948
_refine_ls_R_factor_all 0.1460
_refine_ls_R_factor_gt 0.0583
_refine_ls_shift/su_max 0.000
_refine_ls_shift/su_mean 0.000
_refine_ls_structure_factor_coef Fsqd
_refine_ls_weighting_details 'calc w=1/[\s^2^(Fo^2^)+(0.0360P)^2^+0.0000P] where P=(Fo^2^+2Fc^2^)/3'
_refine_ls_weighting_scheme calc
_refine_ls_wR_factor_gt 0.0973
_refine_ls_wR_factor_ref 0.1130
_reflns_number_gt 567
_reflns_number_total 1121
_reflns_threshold_expression >2sigma(I)
_cod_data_source_file ic0485918si20041008_073324_3.cif
_cod_data_source_block 2
_cod_original_sg_symbol_H-M 'I 41/a'
_cod_database_code 4308988

loop_
_symmetry_equiv_pos_as_xyz
'x, y, z'
'-x+1/2, -y, z+1/2'
'-y+3/4, x+1/4, z+1/4'
'y+3/4, -x+3/4, z+3/4'
'x+1/2, y+1/2, z+1/2'
'-x+1, -y+1/2, z+1'
'-y+5/4, x+3/4, z+3/4'
'y+5/4, -x+5/4, z+5/4'
'-x, -y, -z'
'x-1/2, y, -z-1/2'
'y-3/4, -x-1/4, -z-1/4'
'-y-3/4, x-3/4, -z-3/4'
'-x+1/2, -y+1/2, -z+1/2'
'x, y+1/2, -z'
'y-1/4, -x+1/4, -z+1/4'
'-y-1/4, x-1/4, -z-1/4'

loop_
_atom_site_label
_atom_site_type_symbol
_atom_site_fract_x
_atom_site_fract_y
_atom_site_fract_z
_atom_site_U_iso_or_equiv
_atom_site_adp_type
_atom_site_occupancy
_atom_site_symmetry_multiplicity
_atom_site_calc_flag
_atom_site_refinement_flags
_atom_site_disorder_assembly
_atom_site_disorder_group
Tl1 Tl 0.0000 0.2500 0.1250 0.0338(2) Uani 1 4 d S . .
K1 K 0.5000 0.2500 -0.1250 0.0579(9) Uani 1 4 d S . .
N1 N 0.2817(14) 0.4710(15) -0.0046(10) 0.060(2) Uani 1 1 d . . .
C1 C 0.1838(13) 0.3947(14) 0.0403(6) 0.0454(19) Uani 1 1 d . . .

loop_
_atom_site_aniso_label
_atom_site_aniso_U_11
_atom_site_aniso_U_22
_atom_site_aniso_U_33
_atom_site_aniso_U_23
_atom_site_aniso_U_13
_atom_site_aniso_U_12
Tl1 0.0383(3) 0.0383(3) 0.0249(2) 0.000 0.000 0.000
K1 0.0562(13) 0.0562(13) 0.061(2) 0.000 0.000 0.000
N1 0.053(5) 0.069(6) 0.059(5) 0.018(6) 0.024(5) -0.015(4)
C1 0.045(4) 0.053(5) 0.038(4) 0.010(4) 0.000(4) 0.011(4)

loop_
_atom_type_symbol
_atom_type_description
_atom_type_scat_dispersion_real
_atom_type_scat_dispersion_imag
_atom_type_scat_source
C C 0.0033 0.0016 'International Tables Vol C Tables 4.2.6.8 and 6.1.1.4'
N N 0.0061 0.0033 'International Tables Vol C Tables 4.2.6.8 and 6.1.1.4'
K K 0.2009 0.2494 'International Tables Vol C Tables 4.2.6.8 and 6.1.1.4'
Tl Tl -2.8358 9.6688 'International Tables Vol C Tables 4.2.6.8 and 6.1.1.4'

loop_
_geom_angle_atom_site_label_1
_geom_angle_atom_site_label_2
_geom_angle_atom_site_label_3
_geom_angle
_geom_angle_site_symmetry_1
_geom_angle_site_symmetry_3
_geom_angle_publ_flag
C1 Tl1 C1 109.9(3) 6_454 15 ?
C1 Tl1 C1 109.9(3) 6_454 12_666 ?
C1 Tl1 C1 108.5(5) 15 12_666 ?
C1 Tl1 C1 108.5(5) 6_454 . ?
C1 Tl1 C1 109.9(3) 15 . ?
C1 Tl1 C1 109.9(3) 12_666 . ?
N1 K1 N1 111.8(3) 16_655 . ?
N1 K1 N1 104.8(6) 16_655 11_665 ?
N1 K1 N1 111.8(3) . 11_665 ?
N1 K1 N1 111.8(3) 16_655 6_554 ?
N1 K1 N1 104.8(6) . 6_554 ?
N1 K1 N1 111.8(3) 11_665 6_554 ?
N1 K1 N1 173.9(3) 16_655 9_665 ?
N1 K1 N1 63.9(3) . 9_665 ?
N1 K1 N1 73.90(19) 11_665 9_665 ?
N1 K1 N1 73.93(15) 6_554 9_665 ?
N1 K1 N1 63.9(3) 16_655 4_454 ?
N1 K1 N1 73.90(19) . 4_454 ?
N1 K1 N1 73.93(15) 11_665 4_454 ?
N1 K1 N1 173.9(3) 6_554 4_454 ?
N1 K1 N1 110.2(2) 9_665 4_454 ?
N1 K1 N1 73.90(19) 16_655 14_545 ?
N1 K1 N1 73.93(15) . 14_545 ?
N1 K1 N1 173.9(3) 11_665 14_545 ?
N1 K1 N1 63.9(3) 6_554 14_545 ?
N1 K1 N1 108.0(4) 9_665 14_545 ?
N1 K1 N1 110.2(2) 4_454 14_545 ?
N1 K1 N1 73.93(15) 16_655 7_544 ?
N1 K1 N1 173.9(3) . 7_544 ?
N1 K1 N1 63.9(3) 11_665 7_544 ?
N1 K1 N1 73.90(19) 6_554 7_544 ?
N1 K1 N1 110.2(2) 9_665 7_544 ?
N1 K1 N1 108.0(4) 4_454 7_544 ?
N1 K1 N1 110.2(2) 14_545 7_544 ?
C1 N1 K1 115.6(8) . . ?
C1 N1 K1 107.1(10) . 9_665 ?
K1 N1 K1 116.1(3) . 9_665 ?
N1 C1 Tl1 179.8(10) . . ?

loop_
_geom_bond_atom_site_label_1
_geom_bond_atom_site_label_2
_geom_bond_distance
_geom_bond_site_symmetry_2
_geom_bond_publ_flag
Tl1 C1 2.175(10) 6_454 ?
Tl1 C1 2.175(10) 15 ?
Tl1 C1 2.175(10) 12_666 ?
Tl1 C1 2.175(10) . ?
K1 N1 2.958(12) 16_655 ?
K1 N1 2.958(12) . ?
K1 N1 2.958(12) 11_665 ?
K1 N1 2.958(12) 6_554 ?
K1 N1 3.305(14) 9_665 ?
K1 N1 3.305(14) 4_454 ?
K1 N1 3.305(14) 14_545 ?
K1 N1 3.305(14) 7_544 ?
N1 C1 1.153(14) . ?
N1 K1 3.305(14) 9_665 ?
